data_4106627
loop_
_publ_author_name
'Yi-Ming Wang'
'Christian N. Kuzniewski'
'Vivek Rauniyar'
'Christina Hoong'
'F. Dean Toste'

_publ_section_title
;
 Chiral (Acyclic Diaminocarbene)Gold(I)-Catalyzed Dynamic Kinetic
 Asymmetric Transformation of Propargyl Esters
;
_journal_name_full 'Journal of the American Chemical Society'
_journal_page_first 12972
_journal_page_last 12975
_journal_paper_doi 10.1021/ja205068j
_journal_volume 133
_journal_year 2011
_chemical_absolute_configuration ad
_chemical_formula_sum 'C25 H24 O4'
_chemical_formula_weight 388.44
_chemical_name_common YMW-V-48B
_chemical_name_systematic
;
 toste43
;
_space_group.centring_type P

_space_group_IT_number 19
_space_group.IT_number 19

_symmetry_cell_setting orthorhombic
_symmetry_space_group_name_Hall 'P 2ac 2ab'
_symmetry_space_group_name_H-M 'P 21 21 21'
_atom_sites_solution_hydrogens geom
_atom_sites_solution_primary direct
_atom_sites_solution_secondary difmap
_audit_creation_method SHELXL-97
_cell_angle_alpha 90.00
_cell_angle_beta 90.00
_cell_angle_gamma 90.00
_cell_formula_units_Z 4
_cell_length_a 8.2364(5)
_cell_length_b 9.6818(6)
_cell_length_c 26.1298(16)
_cell_measurement_reflns_used 9906
_cell_measurement_temperature 100(2)
_cell_measurement_theta_max 67.86
_cell_measurement_theta_min 3.38
_cell_volume 2083.7(2)
_computing_cell_refinement 'Bruker SAINT'
_computing_data_collection 'Bruker APEX2'
_computing_data_reduction 'Bruker SAINT'
_computing_molecular_graphics ORTEP-32
_computing_publication_material WinGX
_computing_structure_refinement SHELXL-97
_computing_structure_solution SIR-2008
_diffrn_ambient_temperature 100(2)
_diffrn_detector_area_resol_mean 8.366
_diffrn_measured_fraction_theta_full 0.999
_diffrn_measured_fraction_theta_max 0.995
_diffrn_measurement_device_type 'Bruker APEX-II CCD'
_diffrn_measurement_method 'phi and omega scans'
_diffrn_radiation_monochromator 'HELIOS multilayer mirrors'
_diffrn_radiation_source 'microfocus rotating anode'
_diffrn_radiation_type CuK\a
_diffrn_radiation_wavelength 1.54178
_diffrn_reflns_av_R_equivalents 0.0210
_diffrn_reflns_av_sigmaI/netI 0.0119
_diffrn_reflns_limit_h_max 9
_diffrn_reflns_limit_h_min -7
_diffrn_reflns_limit_k_max 11
_diffrn_reflns_limit_k_min -11
_diffrn_reflns_limit_l_max 31
_diffrn_reflns_limit_l_min -29
_diffrn_reflns_number 25730
_diffrn_reflns_theta_full 67.00
_diffrn_reflns_theta_max 68.05
_diffrn_reflns_theta_min 3.38
_exptl_absorpt_coefficient_mu 0.668
_exptl_absorpt_correction_T_max 0.9362
_exptl_absorpt_correction_T_min 0.9065
_exptl_absorpt_correction_type multi-scan
_exptl_absorpt_process_details SADABS
_exptl_crystal_colour colorless
_exptl_crystal_density_diffrn 1.238
_exptl_crystal_description prism
_exptl_crystal_F_000 824
_exptl_crystal_size_max 0.15
_exptl_crystal_size_mid 0.12
_exptl_crystal_size_min 0.10
_refine_diff_density_max 0.163
_refine_diff_density_min -0.105
_refine_diff_density_rms 0.032
_refine_ls_abs_structure_details 'Flack H D (1983), Acta Cryst. A39, 876-881'
_refine_ls_abs_structure_Flack 0.04(17)
_refine_ls_extinction_method none
_refine_ls_goodness_of_fit_ref 1.065
_refine_ls_hydrogen_treatment constr
_refine_ls_matrix_type full
_refine_ls_number_parameters 265
_refine_ls_number_reflns 3756
_refine_ls_number_restraints 0
_refine_ls_restrained_S_all 1.065
_refine_ls_R_factor_all 0.0322
_refine_ls_R_factor_gt 0.0313
_refine_ls_shift/su_max 0.001
_refine_ls_shift/su_mean 0.000
_refine_ls_structure_factor_coef Fsqd
_refine_ls_weighting_details 'calc w=1/[\s^2^(Fo^2^)+(0.0456P)^2^+0.4330P] where P=(Fo^2^+2Fc^2^)/3'
_refine_ls_weighting_scheme calc
_refine_ls_wR_factor_gt 0.0822
_refine_ls_wR_factor_ref 0.0834
_reflns_number_gt 3665
_reflns_number_total 3756
_reflns_threshold_expression >2sigma(I)
_cod_data_source_file ja205068j_si_004.cif
_cod_data_source_block toste43
_cod_depositor_comments
;
The following automatic conversions were performed:

'_space_group.centring_type' value 'primitive' was replaced with the
value 'P' as specified in the replacement file
'/home/antanas/src/cod-tools/trunk/data/replacement-values/replacement_values.lst'.

Automatic conversion script
Id: cif_fix_values 5642 2017-10-24 12:04:52Z antanas 
;
_cod_database_code 4106627

loop_
_symmetry_equiv_pos_as_xyz
'x, y, z'
'-x+1/2, -y, z+1/2'
'x+1/2, -y+1/2, -z'
'-x, y+1/2, -z+1/2'

loop_
_atom_site_label
_atom_site_type_symbol
_atom_site_fract_x
_atom_site_fract_y
_atom_site_fract_z
_atom_site_U_iso_or_equiv
_atom_site_adp_type
_atom_site_occupancy
_atom_site_symmetry_multiplicity
_atom_site_calc_flag
_atom_site_refinement_flags
C1 C 0.35005(18) 0.53479(15) 0.58897(6) 0.0332(3) Uani 1 1 d .
C2 C 0.20094(19) 0.49341(17) 0.56923(7) 0.0418(4) Uani 1 1 d .
H2 H 0.1643 0.5278 0.5372 0.050 Uiso 1 1 calc R
C3 C 0.1065(2) 0.40156(19) 0.59686(7) 0.0479(4) Uani 1 1 d .
H3 H 0.0052 0.3723 0.5833 0.057 Uiso 1 1 calc R
C4 C 0.1570(2) 0.35175(18) 0.64371(7) 0.0444(4) Uani 1 1 d .
H4 H 0.0910 0.2888 0.6623 0.053 Uiso 1 1 calc R
C5 C 0.30517(19) 0.39450(16) 0.66340(6) 0.0377(3) Uani 1 1 d .
H5 H 0.3403 0.3605 0.6957 0.045 Uiso 1 1 calc R
C6 C 0.40297(17) 0.48650(15) 0.63648(5) 0.0310(3) Uani 1 1 d .
C7 C 0.55825(18) 0.53969(14) 0.65451(5) 0.0284(3) Uani 1 1 d .
C8 C 0.65616(17) 0.61505(14) 0.62555(5) 0.0289(3) Uani 1 1 d .
C9 C 0.61099(18) 0.63838(15) 0.57039(6) 0.0317(3) Uani 1 1 d .
H9 H 0.6450 0.7346 0.5615 0.038 Uiso 1 1 calc R
C10 C 0.68732(17) 0.39270(15) 0.71269(5) 0.0312(3) Uani 1 1 d .
C11 C 0.7325(2) 0.37283(17) 0.76866(6) 0.0380(4) Uani 1 1 d .
C12 C 0.8050(2) 0.2295(2) 0.77517(7) 0.0513(4) Uani 1 1 d .
H12A H 0.8349 0.2154 0.8111 0.077 Uiso 1 1 calc R
H12B H 0.9019 0.2209 0.7536 0.077 Uiso 1 1 calc R
H12C H 0.7250 0.1599 0.7650 0.077 Uiso 1 1 calc R
C13 C 0.8581(3) 0.4832(2) 0.78197(8) 0.0683(6) Uani 1 1 d .
H13A H 0.8100 0.5749 0.7775 0.102 Uiso 1 1 calc R
H13B H 0.9523 0.4737 0.7593 0.102 Uiso 1 1 calc R
H13C H 0.8926 0.4716 0.8176 0.102 Uiso 1 1 calc R
C14 C 0.5817(3) 0.3860(3) 0.80205(7) 0.0632(6) Uani 1 1 d .
H14A H 0.4974 0.3232 0.7894 0.095 Uiso 1 1 calc R
H14B H 0.5416 0.4812 0.8007 0.095 Uiso 1 1 calc R
H14C H 0.6091 0.3620 0.8375 0.095 Uiso 1 1 calc R
C15 C 0.81986(18) 0.66768(15) 0.64291(6) 0.0319(3) Uani 1 1 d .
H15A H 0.8218 0.6703 0.6808 0.038 Uiso 1 1 calc R
H15B H 0.9047 0.6020 0.6316 0.038 Uiso 1 1 calc R
C16 C 0.85986(18) 0.80750(15) 0.62294(6) 0.0317(3) Uani 1 1 d .
C17 C 0.9657(2) 0.85332(16) 0.58755(6) 0.0373(4) Uani 1 1 d .
H17 H 1.0417 0.7991 0.5690 0.045 Uiso 1 1 calc R
C18 C 0.9422(2) 0.99834(17) 0.58329(6) 0.0394(4) Uani 1 1 d .
H18 H 0.9989 1.0597 0.5613 0.047 Uiso 1 1 calc R
C19 C 0.8249(2) 1.03129(17) 0.61620(7) 0.0419(4) Uani 1 1 d .
H19 H 0.7845 1.1220 0.6216 0.050 Uiso 1 1 calc R
C20 C 0.70102(18) 0.54220(15) 0.53454(5) 0.0311(3) Uani 1 1 d .
C21 C 0.79370(19) 0.59556(17) 0.49457(6) 0.0362(3) Uani 1 1 d .
H21 H 0.8042 0.6927 0.4908 0.043 Uiso 1 1 calc R
C22 C 0.87039(19) 0.5084(2) 0.46044(6) 0.0423(4) Uani 1 1 d .
H22 H 0.9339 0.5460 0.4335 0.051 Uiso 1 1 calc R
C23 C 0.8553(2) 0.36663(19) 0.46528(6) 0.0417(4) Uani 1 1 d .
H23 H 0.9058 0.3068 0.4412 0.050 Uiso 1 1 calc R
C24 C 0.7658(2) 0.31253(17) 0.50566(6) 0.0379(3) Uani 1 1 d .
H24 H 0.7556 0.2153 0.5093 0.045 Uiso 1 1 calc R
C25 C 0.69180(18) 0.39909(15) 0.54033(5) 0.0326(3) Uani 1 1 d .
H25 H 0.6339 0.3611 0.5685 0.039 Uiso 1 1 calc R
O1 O 0.43735(13) 0.62995(11) 0.56171(4) 0.0370(2) Uani 1 1 d .
O2 O 0.59843(12) 0.51026(10) 0.70559(3) 0.0303(2) Uani 1 1 d .
O3 O 0.72414(16) 0.31938(12) 0.67801(4) 0.0463(3) Uani 1 1 d .
O4 O 0.77050(14) 0.91487(11) 0.64136(4) 0.0400(3) Uani 1 1 d .

loop_
_atom_site_aniso_label
_atom_site_aniso_U_11
_atom_site_aniso_U_22
_atom_site_aniso_U_33
_atom_site_aniso_U_23
_atom_site_aniso_U_13
_atom_site_aniso_U_12
C1 0.0303(7) 0.0286(7) 0.0406(8) -0.0045(6) -0.0043(6) 0.0058(6)
C2 0.0337(8) 0.0414(8) 0.0504(9) -0.0124(7) -0.0144(7) 0.0114(7)
C3 0.0264(8) 0.0465(9) 0.0707(11) -0.0196(9) -0.0093(8) 0.0030(7)
C4 0.0292(8) 0.0431(9) 0.0610(10) -0.0085(8) 0.0038(7) -0.0019(7)
C5 0.0315(8) 0.0358(8) 0.0457(8) -0.0028(7) 0.0024(7) -0.0003(7)
C6 0.0276(7) 0.0282(7) 0.0372(7) -0.0062(6) -0.0011(6) 0.0042(6)
C7 0.0301(7) 0.0244(6) 0.0307(7) -0.0023(5) -0.0026(6) 0.0029(6)
C8 0.0311(7) 0.0238(6) 0.0318(7) -0.0018(6) -0.0040(6) 0.0020(6)
C9 0.0339(8) 0.0268(7) 0.0345(7) 0.0030(6) -0.0060(6) -0.0014(6)
C10 0.0269(7) 0.0316(7) 0.0352(7) 0.0033(6) 0.0038(6) -0.0004(6)
C11 0.0391(8) 0.0414(8) 0.0336(8) 0.0072(7) -0.0026(6) -0.0020(7)
C12 0.0539(11) 0.0527(10) 0.0472(9) 0.0157(8) -0.0044(8) 0.0084(9)
C13 0.0847(15) 0.0633(13) 0.0569(11) 0.0190(10) -0.0352(11) -0.0237(12)
C14 0.0711(13) 0.0807(14) 0.0378(9) 0.0146(9) 0.0138(9) 0.0157(12)
C15 0.0320(7) 0.0310(7) 0.0326(7) 0.0007(6) -0.0029(6) -0.0024(6)
C16 0.0313(7) 0.0309(7) 0.0329(7) -0.0055(6) -0.0022(6) -0.0021(6)
C17 0.0379(8) 0.0368(8) 0.0372(8) -0.0037(6) 0.0072(6) -0.0052(7)
C18 0.0427(8) 0.0363(8) 0.0391(8) 0.0031(7) 0.0026(7) -0.0089(7)
C19 0.0430(9) 0.0292(8) 0.0536(9) 0.0009(7) 0.0001(8) -0.0018(7)
C20 0.0320(7) 0.0316(7) 0.0296(7) 0.0043(6) -0.0097(6) -0.0026(6)
C21 0.0354(8) 0.0394(8) 0.0337(7) 0.0045(6) -0.0073(6) -0.0062(7)
C22 0.0337(8) 0.0612(10) 0.0321(8) 0.0055(7) -0.0017(6) -0.0061(8)
C23 0.0346(8) 0.0551(10) 0.0355(8) -0.0065(7) -0.0049(6) 0.0084(7)
C24 0.0382(8) 0.0364(8) 0.0390(8) -0.0014(7) -0.0096(7) 0.0050(7)
C25 0.0322(8) 0.0341(7) 0.0315(7) 0.0037(6) -0.0054(6) -0.0004(6)
O1 0.0355(5) 0.0356(5) 0.0399(6) 0.0046(5) -0.0103(5) 0.0068(5)
O2 0.0308(5) 0.0320(5) 0.0279(5) 0.0000(4) -0.0006(4) 0.0012(4)
O3 0.0607(8) 0.0422(6) 0.0359(6) -0.0004(5) 0.0031(5) 0.0176(6)
O4 0.0391(6) 0.0341(6) 0.0469(6) -0.0027(5) 0.0101(5) -0.0021(5)

loop_
_atom_type_symbol
_atom_type_description
_atom_type_scat_dispersion_real
_atom_type_scat_dispersion_imag
_atom_type_scat_source
C C 0.0181 0.0091 'International Tables Vol C Tables 4.2.6.8 and 6.1.1.4'
H H 0.0000 0.0000 'International Tables Vol C Tables 4.2.6.8 and 6.1.1.4'
O O 0.0492 0.0322 'International Tables Vol C Tables 4.2.6.8 and 6.1.1.4'

loop_
_geom_angle_atom_site_label_1
_geom_angle_atom_site_label_2
_geom_angle_atom_site_label_3
_geom_angle
O1 C1 C2 117.70(14)
O1 C1 C6 121.61(13)
C2 C1 C6 120.58(15)
C3 C2 C1 119.20(16)
C3 C2 H2 120.4
C1 C2 H2 120.4
C4 C3 C2 121.18(15)
C4 C3 H3 119.4
C2 C3 H3 119.4
C3 C4 C5 119.32(17)
C3 C4 H4 120.3
C5 C4 H4 120.3
C4 C5 C6 120.83(16)
C4 C5 H5 119.6
C6 C5 H5 119.6
C5 C6 C1 118.88(13)
C5 C6 C7 124.81(13)
C1 C6 C7 116.30(13)
C8 C7 O2 120.74(13)
C8 C7 C6 122.98(13)
O2 C7 C6 116.26(12)
C7 C8 C9 118.62(13)
C7 C8 C15 123.87(13)
C9 C8 C15 117.21(12)
O1 C9 C8 112.63(12)
O1 C9 C20 110.58(12)
C8 C9 C20 112.26(11)
O1 C9 H9 107.0
C8 C9 H9 107.0
C20 C9 H9 107.0
O3 C10 O2 122.00(13)
O3 C10 C11 126.44(14)
O2 C10 C11 111.55(12)
C12 C11 C10 108.62(14)
C12 C11 C14 109.41(15)
C10 C11 C14 109.89(14)
C12 C11 C13 110.30(16)
C10 C11 C13 107.25(13)
C14 C11 C13 111.31(18)
C11 C12 H12A 109.5
C11 C12 H12B 109.5
H12A C12 H12B 109.5
C11 C12 H12C 109.5
H12A C12 H12C 109.5
H12B C12 H12C 109.5
C11 C13 H13A 109.5
C11 C13 H13B 109.5
H13A C13 H13B 109.5
C11 C13 H13C 109.5
H13A C13 H13C 109.5
H13B C13 H13C 109.5
C11 C14 H14A 109.5
C11 C14 H14B 109.5
H14A C14 H14B 109.5
C11 C14 H14C 109.5
H14A C14 H14C 109.5
H14B C14 H14C 109.5
C16 C15 C8 113.53(12)
C16 C15 H15A 108.9
C8 C15 H15A 108.9
C16 C15 H15B 108.9
C8 C15 H15B 108.9
H15A C15 H15B 107.7
C17 C16 O4 109.96(13)
C17 C16 C15 133.17(14)
O4 C16 C15 116.81(13)
C16 C17 C18 106.91(14)
C16 C17 H17 126.5
C18 C17 H17 126.5
C19 C18 C17 106.55(14)
C19 C18 H18 126.7
C17 C18 H18 126.7
C18 C19 O4 110.34(14)
C18 C19 H19 124.8
O4 C19 H19 124.8
C21 C20 C25 118.64(14)
C21 C20 C9 120.25(13)
C25 C20 C9 121.10(13)
C22 C21 C20 120.55(15)
C22 C21 H21 119.7
C20 C21 H21 119.7
C21 C22 C23 120.41(15)
C21 C22 H22 119.8
C23 C22 H22 119.8
C22 C23 C24 119.38(15)
C22 C23 H23 120.3
C24 C23 H23 120.3
C25 C24 C23 120.35(15)
C25 C24 H24 119.8
C23 C24 H24 119.8
C24 C25 C20 120.59(15)
C24 C25 H25 119.7
C20 C25 H25 119.7
C1 O1 C9 118.33(11)
C10 O2 C7 115.12(10)
C16 O4 C19 106.24(12)

loop_
_geom_bond_atom_site_label_1
_geom_bond_atom_site_label_2
_geom_bond_distance
C1 O1 1.369(2)
C1 C2 1.391(2)
C1 C6 1.396(2)
C2 C3 1.384(3)
C2 H2 0.9500
C3 C4 1.380(3)
C3 H3 0.9500
C4 C5 1.388(2)
C4 H4 0.9500
C5 C6 1.392(2)
C5 H5 0.9500
C6 C7 1.457(2)
C7 C8 1.325(2)
C7 O2 1.4044(17)
C8 C9 1.5057(19)
C8 C15 1.511(2)
C9 O1 1.4503(18)
C9 C20 1.515(2)
C9 H9 1.0000
C10 O3 1.1904(18)
C10 O2 1.3660(18)
C10 C11 1.521(2)
C11 C12 1.520(2)
C11 C14 1.524(2)
C11 C13 1.527(3)
C12 H12A 0.9800
C12 H12B 0.9800
C12 H12C 0.9800
C13 H13A 0.9800
C13 H13B 0.9800
C13 H13C 0.9800
C14 H14A 0.9800
C14 H14B 0.9800
C14 H14C 0.9800
C15 C16 1.488(2)
C15 H15A 0.9900
C15 H15B 0.9900
C16 C17 1.346(2)
C16 O4 1.3616(18)
C17 C18 1.422(2)
C17 H17 0.9500
C18 C19 1.332(2)
C18 H18 0.9500
C19 O4 1.380(2)
C19 H19 0.9500
C20 C21 1.393(2)
C20 C25 1.396(2)
C21 C22 1.381(2)
C21 H21 0.9500
C22 C23 1.384(3)
C22 H22 0.9500
C23 C24 1.390(2)
C23 H23 0.9500
C24 C25 1.377(2)
C24 H24 0.9500
C25 H25 0.9500
